data_2211373
loop_
_publ_author_name
'Zi-Qiang Tang'
'Bo Jiang'
'Run-Hong Jia'

_publ_section_title
5-Cyclopropyl-7,7-dimethyl-10-(4-nitrophenyl)-7,8-dihydro-5<i>H</i>-indeno[1,2-<i>b</i>]quinoline-9,11(6<i>H</i>,10<i>H</i>)-dione
_journal_coeditor_code EZ2046
_journal_issue 12
_journal_name_full 'Acta Crystallographica Section E'
_journal_page_first o5582
_journal_page_last o5584
_journal_paper_doi 10.1107/S1600536806047271
_journal_volume 62
_journal_year 2006
_chemical_formula_iupac 'C27 H24 N2 O4'
_chemical_formula_moiety 'C27 H24 N2 O4'
_chemical_formula_sum 'C27 H24 N2 O4'
_chemical_formula_weight 440.48
_chemical_melting_point 542.0(10)
_chemical_name_systematic
;
5-Cyclopropyl-7,7-dimethyl-10-(4-nitrophenyl)-7,8-dihydro-5H-
indeno[1,2-b]quinoline-9,11(6H,10H)-dione
;
_space_group_IT_number 15
_symmetry_cell_setting monoclinic
_symmetry_space_group_name_Hall '-C 2yc'
_symmetry_space_group_name_H-M 'C 1 2/c 1'
_atom_sites_solution_hydrogens geom
_atom_sites_solution_primary direct
_atom_sites_solution_secondary difmap
_cell_angle_alpha 90.00
_cell_angle_beta 108.727(4)
_cell_angle_gamma 90.00
_cell_formula_units_Z 8
_cell_length_a 28.768(5)
_cell_length_b 8.9966(12)
_cell_length_c 17.703(3)
_cell_measurement_reflns_used 7420
_cell_measurement_temperature 153(2)
_cell_measurement_theta_max 25.3
_cell_measurement_theta_min 3.1
_cell_volume 4339.2(12)
_computing_cell_refinement 'SAINT (Bruker, 1999)'
_computing_data_collection 'SMART (Bruker, 1998)'
_computing_data_reduction SAINT
_computing_molecular_graphics 'SHELXTL (Bruker, 1999)'
_computing_publication_material SHELXTL
_computing_structure_refinement 'SHELXL97 (Sheldrick, 1997)'
_computing_structure_solution 'SHELXS97 (Sheldrick, 1997)'
_diffrn_ambient_temperature 298(2)
_diffrn_measured_fraction_theta_full 0.997
_diffrn_measured_fraction_theta_max 0.997
_diffrn_measurement_device_type 'Bruker SMART CCD area-detector'
_diffrn_measurement_method '\f and \w'
_diffrn_radiation_monochromator graphite
_diffrn_radiation_source 'fine-focus sealed tube'
_diffrn_radiation_type MoK\a
_diffrn_radiation_wavelength 0.71070
_diffrn_reflns_av_R_equivalents 0.043
_diffrn_reflns_av_sigmaI/netI 0.033
_diffrn_reflns_limit_h_max 34
_diffrn_reflns_limit_h_min -34
_diffrn_reflns_limit_k_max 10
_diffrn_reflns_limit_k_min -10
_diffrn_reflns_limit_l_max 21
_diffrn_reflns_limit_l_min -21
_diffrn_reflns_number 20588
_diffrn_reflns_theta_full 25.4
_diffrn_reflns_theta_max 25.4
_diffrn_reflns_theta_min 3.1
_diffrn_standards_number 0
_exptl_absorpt_coefficient_mu 0.091
_exptl_absorpt_correction_T_max 0.986
_exptl_absorpt_correction_T_min 0.743
_exptl_absorpt_correction_type multi-scan
_exptl_absorpt_process_details '(Jacobson, 1998)'
_exptl_crystal_colour red
_exptl_crystal_density_diffrn 1.349
_exptl_crystal_density_method 'not measured'
_exptl_crystal_description block
_exptl_crystal_F_000 1856
_exptl_crystal_size_max 0.64
_exptl_crystal_size_mid 0.26
_exptl_crystal_size_min 0.15
_refine_diff_density_max 0.16
_refine_diff_density_min -0.17
_refine_ls_extinction_method none
_refine_ls_goodness_of_fit_ref 1.20
_refine_ls_hydrogen_treatment constr
_refine_ls_matrix_type full
_refine_ls_number_parameters 301
_refine_ls_number_reflns 3964
_refine_ls_number_restraints 0
_refine_ls_restrained_S_all 1.20
_refine_ls_R_factor_all 0.076
_refine_ls_R_factor_gt 0.062
_refine_ls_shift/su_max 0.000
_refine_ls_shift/su_mean 0.000
_refine_ls_structure_factor_coef Fsqd
_refine_ls_weighting_details 'calc w=1/[\s^2^(Fo^2^)+(0.038P)^2^+3.838P] where P=(Fo^2^+2Fc^2^)/3'
_refine_ls_weighting_scheme calc
_refine_ls_wR_factor_gt 0.118
_refine_ls_wR_factor_ref 0.124
_reflns_number_gt 3408
_reflns_number_total 3964
_reflns_threshold_expression I>2\s(I)
_cod_data_source_file ez2046.cif
_cod_data_source_block I
_cod_depositor_comments
;
The following automatic conversions were performed:

'_chemical_melting_point' value '541-543' was changed to '542.0(10)'
- the average value was taken and precision was estimated.

Automatic conversion script
Id: cif_fix_values 1646 2011-03-28 12:23:43Z adriana 

The following automatic conversions were performed:

'_chemical_melting_point' value '541-543' was changed to '542.0(10)'
- the average value was taken and precision was estimated.

Automatic conversion script
Id: cif_fix_values 1715 2011-07-08 13:25:40Z adriana 
;
_cod_original_sg_symbol_H-M 'C 2/c'
_cod_database_code 2211373
_cod_database_fobs_code 2211373

loop_
_symmetry_equiv_pos_as_xyz
'x, y, z'
'-x, y, -z+1/2'
'x+1/2, y+1/2, z'
'-x+1/2, y+1/2, -z+1/2'
'-x, -y, -z'
'x, -y, z-1/2'
'-x+1/2, -y+1/2, -z'
'x+1/2, -y+1/2, z-1/2'

loop_
_atom_site_type_symbol
_atom_site_label
_atom_site_fract_x
_atom_site_fract_y
_atom_site_fract_z
_atom_site_U_iso_or_equiv
_atom_site_adp_type
_atom_site_calc_flag
_atom_site_refinement_flags
_atom_site_occupancy
O O1 0.59592(6) 0.89038(17) 0.38693(10) 0.0477(4) Uani d . 1
O O2 0.50781(6) 0.60749(19) 0.10337(10) 0.0494(4) Uani d . 1
O O3 0.77112(7) 0.9309(2) 0.19556(11) 0.0615(5) Uani d . 1
O O4 0.71474(7) 0.9855(2) 0.08579(11) 0.0634(5) Uani d . 1
N N1 0.60501(6) 0.37340(18) 0.34188(10) 0.0314(4) Uani d . 1
N N2 0.72809(8) 0.9310(2) 0.15266(12) 0.0441(5) Uani d . 1
C C1 0.61193(8) 0.4984(2) 0.39193(12) 0.0315(5) Uani d . 1
C C2 0.60067(8) 0.6369(2) 0.36130(12) 0.0324(5) Uani d . 1
C C3 0.58334(8) 0.6692(2) 0.27249(13) 0.0349(5) Uani d . 1
H H3A 0.5558 0.7424 0.2615 0.042 Uiso calc R 1
C C4 0.56294(8) 0.5270(2) 0.23072(12) 0.0335(5) Uani d . 1
C C5 0.57513(8) 0.3912(2) 0.26412(12) 0.0314(5) Uani d . 1
C C6 0.60369(8) 0.7636(2) 0.41412(14) 0.0371(5) Uani d . 1
C C7 0.61557(9) 0.7348(3) 0.50178(13) 0.0405(6) Uani d . 1
H H7A 0.5846 0.7163 0.5134 0.049 Uiso calc R 1
H H7B 0.6308 0.8251 0.5315 0.049 Uiso calc R 1
C C8 0.64990(8) 0.6036(2) 0.53201(12) 0.0347(5) Uani d . 1
C C9 0.62795(8) 0.4685(2) 0.48033(12) 0.0359(5) Uani d . 1
H H9A 0.6526 0.3877 0.4928 0.043 Uiso calc R 1
H H9B 0.5993 0.4330 0.4946 0.043 Uiso calc R 1
C C10 0.52819(8) 0.5094(3) 0.15078(13) 0.0378(5) Uani d . 1
C C11 0.52123(8) 0.3458(3) 0.13754(13) 0.0371(5) Uani d . 1
C C12 0.49206(8) 0.2698(3) 0.07211(14) 0.0446(6) Uani d . 1
H H12 0.4748 0.3208 0.0243 0.053 Uiso calc R 1
C C13 0.48846(9) 0.1159(3) 0.07775(15) 0.0475(6) Uani d . 1
H H13 0.4684 0.0608 0.0334 0.057 Uiso calc R 1
C C14 0.51376(9) 0.0436(3) 0.14703(14) 0.0453(6) Uani d . 1
H H14 0.5099 -0.0608 0.1505 0.054 Uiso calc R 1
C C15 0.54519(8) 0.1200(3) 0.21289(14) 0.0392(5) Uani d . 1
H H15 0.5633 0.0683 0.2599 0.047 Uiso calc R 1
C C16 0.54902(8) 0.2722(2) 0.20733(12) 0.0339(5) Uani d . 1
C C17 0.62256(8) 0.7353(2) 0.24130(13) 0.0339(5) Uani d . 1
C C18 0.67197(8) 0.7356(2) 0.28623(13) 0.0372(5) Uani d . 1
H H18 0.6821 0.6921 0.3379 0.045 Uiso calc R 1
C C19 0.70670(9) 0.7981(3) 0.25718(13) 0.0393(5) Uani d . 1
H H19 0.7405 0.7975 0.2882 0.047 Uiso calc R 1
C C20 0.69137(9) 0.8613(2) 0.18234(13) 0.0367(5) Uani d . 1
C C21 0.64292(9) 0.8606(2) 0.13516(14) 0.0422(6) Uani d . 1
H H21 0.6332 0.9028 0.0832 0.051 Uiso calc R 1
C C22 0.60887(9) 0.7973(2) 0.16510(14) 0.0407(6) Uani d . 1
H H22 0.5753 0.7959 0.1331 0.049 Uiso calc R 1
C C23 0.70126(8) 0.6371(3) 0.52797(14) 0.0426(6) Uani d . 1
H H23A 0.6995 0.6515 0.4722 0.064 Uiso calc R 1
H H23B 0.7232 0.5536 0.5507 0.064 Uiso calc R 1
H H23C 0.7140 0.7276 0.5584 0.064 Uiso calc R 1
C C24 0.65375(9) 0.5700(3) 0.61857(13) 0.0450(6) Uani d . 1
H H24A 0.6665 0.6575 0.6517 0.068 Uiso calc R 1
H H24B 0.6760 0.4859 0.6380 0.068 Uiso calc R 1
H H24C 0.6212 0.5452 0.6214 0.068 Uiso calc R 1
C C25 0.62573(8) 0.2288(2) 0.37083(12) 0.0337(5) Uani d . 1
H H25 0.6055 0.1627 0.3933 0.040 Uiso calc R 1
C C26 0.65556(8) 0.1540(3) 0.32669(13) 0.0412(6) Uani d . 1
H H26A 0.6600 0.2068 0.2804 0.049 Uiso calc R 1
H H26B 0.6532 0.0445 0.3214 0.049 Uiso calc R 1
C C27 0.68037(9) 0.2170(3) 0.40780(14) 0.0439(6) Uani d . 1
H H27A 0.7000 0.3086 0.4115 0.053 Uiso calc R 1
H H27B 0.6933 0.1464 0.4525 0.053 Uiso calc R 1

loop_
_atom_site_aniso_label
_atom_site_aniso_U_11
_atom_site_aniso_U_22
_atom_site_aniso_U_33
_atom_site_aniso_U_12
_atom_site_aniso_U_13
_atom_site_aniso_U_23
O1 0.0654(11) 0.0266(9) 0.0567(10) 0.0058(8) 0.0273(9) 0.0006(8)
O2 0.0460(10) 0.0522(11) 0.0455(10) 0.0103(8) 0.0082(8) 0.0122(8)
O3 0.0612(12) 0.0781(14) 0.0508(11) -0.0238(11) 0.0258(10) -0.0066(10)
O4 0.0789(13) 0.0606(12) 0.0618(12) 0.0033(10) 0.0383(11) 0.0255(10)
N1 0.0404(10) 0.0255(9) 0.0294(10) 0.0006(8) 0.0125(8) 0.0003(7)
N2 0.0663(15) 0.0307(11) 0.0455(13) -0.0053(10) 0.0321(11) -0.0029(9)
C1 0.0363(11) 0.0279(11) 0.0341(12) -0.0023(9) 0.0166(10) -0.0024(9)
C2 0.0375(12) 0.0281(11) 0.0360(12) 0.0017(9) 0.0180(10) 0.0000(9)
C3 0.0407(12) 0.0290(11) 0.0388(12) 0.0074(10) 0.0181(10) 0.0047(9)
C4 0.0370(12) 0.0319(12) 0.0353(12) 0.0034(10) 0.0168(10) 0.0028(9)
C5 0.0336(11) 0.0327(12) 0.0313(12) 0.0005(9) 0.0150(9) -0.0011(9)
C6 0.0388(12) 0.0300(12) 0.0482(14) 0.0007(10) 0.0218(11) -0.0019(10)
C7 0.0501(14) 0.0369(13) 0.0409(13) -0.0024(11) 0.0236(11) -0.0082(10)
C8 0.0458(13) 0.0310(12) 0.0316(12) -0.0062(10) 0.0186(10) -0.0043(9)
C9 0.0476(13) 0.0319(12) 0.0311(12) -0.0064(10) 0.0166(10) -0.0008(9)
C10 0.0344(12) 0.0449(14) 0.0363(13) 0.0062(11) 0.0146(10) 0.0047(11)
C11 0.0323(11) 0.0445(14) 0.0364(13) 0.0008(10) 0.0136(10) -0.0007(10)
C12 0.0340(12) 0.0609(17) 0.0375(13) 0.0028(12) 0.0095(11) -0.0026(12)
C13 0.0395(13) 0.0570(17) 0.0457(15) -0.0038(12) 0.0132(11) -0.0164(12)
C14 0.0429(13) 0.0449(14) 0.0497(15) -0.0058(12) 0.0173(12) -0.0125(12)
C15 0.0403(13) 0.0385(13) 0.0406(13) -0.0021(11) 0.0154(11) -0.0071(10)
C16 0.0330(11) 0.0384(13) 0.0340(12) -0.0008(10) 0.0158(10) -0.0041(9)
C17 0.0450(13) 0.0233(11) 0.0379(13) 0.0052(10) 0.0196(10) 0.0008(9)
C18 0.0485(13) 0.0334(12) 0.0338(12) 0.0033(11) 0.0191(11) 0.0030(9)
C19 0.0474(13) 0.0381(13) 0.0359(13) 0.0000(11) 0.0184(11) -0.0019(10)
C20 0.0536(14) 0.0235(11) 0.0408(13) -0.0007(10) 0.0259(11) -0.0016(9)
C21 0.0603(16) 0.0317(13) 0.0393(13) 0.0054(11) 0.0225(12) 0.0104(10)
C22 0.0464(13) 0.0358(13) 0.0410(13) 0.0055(11) 0.0154(11) 0.0063(10)
C23 0.0432(13) 0.0475(14) 0.0394(13) -0.0079(11) 0.0166(11) -0.0025(11)
C24 0.0574(15) 0.0460(14) 0.0366(13) -0.0090(12) 0.0220(11) -0.0057(11)
C25 0.0418(12) 0.0232(11) 0.0369(12) 0.0021(9) 0.0137(10) 0.0022(9)
C26 0.0476(14) 0.0350(13) 0.0427(14) 0.0057(11) 0.0170(11) -0.0017(10)
C27 0.0435(13) 0.0434(14) 0.0418(14) 0.0056(11) 0.0096(11) 0.0014(11)

loop_
_atom_type_symbol
_atom_type_description
_atom_type_scat_dispersion_real
_atom_type_scat_dispersion_imag
_atom_type_scat_source
C C 0.0033 0.0016 'International Tables Vol C Tables 4.2.6.8 and 6.1.1.4'
H H 0.0000 0.0000 'International Tables Vol C Tables 4.2.6.8 and 6.1.1.4'
N N 0.0061 0.0033 'International Tables Vol C Tables 4.2.6.8 and 6.1.1.4'
O O 0.0106 0.0060 'International Tables Vol C Tables 4.2.6.8 and 6.1.1.4'

loop_
_geom_angle_atom_site_label_1
_geom_angle_atom_site_label_2
_geom_angle_atom_site_label_3
_geom_angle
C5 N1 C1 116.97(17)
C5 N1 C25 120.62(17)
C1 N1 C25 122.31(17)
O4 N2 O3 122.7(2)
O4 N2 C20 118.7(2)
O3 N2 C20 118.6(2)
C2 C1 N1 121.05(19)
C2 C1 C9 122.25(19)
N1 C1 C9 116.47(17)
C1 C2 C6 120.27(19)
C1 C2 C3 123.18(19)
C6 C2 C3 116.53(18)
C4 C3 C2 107.09(17)
C4 C3 C17 111.81(17)
C2 C3 C17 114.47(18)
C4 C3 H3A 107.7
C2 C3 H3A 107.7
C17 C3 H3A 107.7
C5 C4 C10 109.07(19)
C5 C4 C3 123.33(19)
C10 C4 C3 127.60(19)
C4 C5 N1 122.12(19)
C4 C5 C16 110.41(18)
N1 C5 C16 127.32(19)
O1 C6 C2 120.5(2)
O1 C6 C7 121.1(2)
C2 C6 C7 118.36(19)
C6 C7 C8 113.83(18)
C6 C7 H7A 108.8
C8 C7 H7A 108.8
C6 C7 H7B 108.8
C8 C7 H7B 108.8
H7A C7 H7B 107.7
C7 C8 C9 108.01(18)
C7 C8 C24 109.58(18)
C9 C8 C24 108.98(18)
C7 C8 C23 110.96(18)
C9 C8 C23 110.33(18)
C24 C8 C23 108.95(19)
C1 C9 C8 114.13(17)
C1 C9 H9A 108.7
C8 C9 H9A 108.7
C1 C9 H9B 108.7
C8 C9 H9B 108.7
H9A C9 H9B 107.6
O2 C10 C4 127.9(2)
O2 C10 C11 126.1(2)
C4 C10 C11 105.99(19)
C12 C11 C16 121.9(2)
C12 C11 C10 129.6(2)
C16 C11 C10 108.47(19)
C11 C12 C13 118.2(2)
C11 C12 H12 120.9
C13 C12 H12 120.9
C14 C13 C12 120.3(2)
C14 C13 H13 119.9
C12 C13 H13 119.9
C13 C14 C15 121.7(2)
C13 C14 H14 119.1
C15 C14 H14 119.1
C16 C15 C14 118.1(2)
C16 C15 H15 121.0
C14 C15 H15 121.0
C15 C16 C11 119.7(2)
C15 C16 C5 134.2(2)
C11 C16 C5 106.02(19)
C18 C17 C22 118.2(2)
C18 C17 C3 122.22(19)
C22 C17 C3 119.6(2)
C19 C18 C17 121.2(2)
C19 C18 H18 119.4
C17 C18 H18 119.4
C20 C19 C18 118.6(2)
C20 C19 H19 120.7
C18 C19 H19 120.7
C21 C20 C19 122.1(2)
C21 C20 N2 119.4(2)
C19 C20 N2 118.5(2)
C20 C21 C22 118.4(2)
C20 C21 H21 120.8
C22 C21 H21 120.8
C21 C22 C17 121.5(2)
C21 C22 H22 119.2
C17 C22 H22 119.2
C8 C23 H23A 109.5
C8 C23 H23B 109.5
H23A C23 H23B 109.5
C8 C23 H23C 109.5
H23A C23 H23C 109.5
H23B C23 H23C 109.5
C8 C24 H24A 109.5
C8 C24 H24B 109.5
H24A C24 H24B 109.5
C8 C24 H24C 109.5
H24A C24 H24C 109.5
H24B C24 H24C 109.5
N1 C25 C26 117.26(18)
N1 C25 C27 118.09(19)
C26 C25 C27 59.91(15)
N1 C25 H25 116.5
C26 C25 H25 116.5
C27 C25 H25 116.5
C25 C26 C27 60.26(15)
C25 C26 H26A 117.7
C27 C26 H26A 117.7
C25 C26 H26B 117.7
C27 C26 H26B 117.7
H26A C26 H26B 114.9
C26 C27 C25 59.83(14)
C26 C27 H27A 117.8
C25 C27 H27A 117.8
C26 C27 H27B 117.8
C25 C27 H27B 117.8
H27A C27 H27B 114.9

loop_
_geom_bond_atom_site_label_1
_geom_bond_atom_site_label_2
_geom_bond_distance
O1 C6 1.230(3)
O2 C10 1.229(3)
O3 N2 1.227(3)
O4 N2 1.223(3)
N1 C5 1.378(3)
N1 C1 1.406(3)
N1 C25 1.454(3)
N2 C20 1.463(3)
C1 C2 1.356(3)
C1 C9 1.507(3)
C2 C6 1.459(3)
C2 C3 1.517(3)
C3 C4 1.500(3)
C3 C17 1.527(3)
C3 H3A 1.0000
C4 C5 1.354(3)
C4 C10 1.456(3)
C5 C16 1.495(3)
C6 C7 1.500(3)
C7 C8 1.522(3)
C7 H7A 0.9900
C7 H7B 0.9900
C8 C9 1.530(3)
C8 C24 1.531(3)
C8 C23 1.532(3)
C9 H9A 0.9900
C9 H9B 0.9900
C10 C11 1.494(3)
C11 C12 1.374(3)
C11 C16 1.403(3)
C12 C13 1.395(4)
C12 H12 0.9500
C13 C14 1.372(3)
C13 H13 0.9500
C14 C15 1.404(3)
C14 H14 0.9500
C15 C16 1.381(3)
C15 H15 0.9500
C17 C18 1.388(3)
C17 C22 1.395(3)
C18 C19 1.382(3)
C18 H18 0.9500
C19 C20 1.377(3)
C19 H19 0.9500
C20 C21 1.376(3)
C21 C22 1.378(3)
C21 H21 0.9500
C22 H22 0.9500
C23 H23A 0.9800
C23 H23B 0.9800
C23 H23C 0.9800
C24 H24A 0.9800
C24 H24B 0.9800
C24 H24C 0.9800
C25 C26 1.493(3)
C25 C27 1.500(3)
C25 H25 1.0000
C26 C27 1.495(3)
C26 H26A 0.9900
C26 H26B 0.9900
C27 H27A 0.9900
C27 H27B 0.9900

loop_
_geom_hbond_atom_site_label_D
_geom_hbond_atom_site_label_H
_geom_hbond_atom_site_label_A
_geom_hbond_site_symmetry_A
_geom_hbond_distance_DH
_geom_hbond_distance_HA
_geom_hbond_distance_DA
_geom_hbond_angle_DHA
C27 H27B O4 6_566 0.99 2.53 3.496(3) 164.2
C27 H27A O3 4_645 0.99 2.55 3.262(3) 128.7
C12 H12 O2 5_665 0.95 2.55 3.298(3) 135.8

loop_
_geom_torsion_atom_site_label_1
_geom_torsion_atom_site_label_2
_geom_torsion_atom_site_label_3
_geom_torsion_atom_site_label_4
_geom_torsion
C5 N1 C1 C2 -16.5(3)
C25 N1 C1 C2 167.0(2)
C5 N1 C1 C9 158.16(18)
C25 N1 C1 C9 -18.3(3)
N1 C1 C2 C6 174.19(19)
C9 C1 C2 C6 -0.1(3)
N1 C1 C2 C3 -4.2(3)
C9 C1 C2 C3 -178.54(19)
C1 C2 C3 C4 21.9(3)
C6 C2 C3 C4 -156.53(18)
C1 C2 C3 C17 -102.6(2)
C6 C2 C3 C17 78.9(2)
C2 C3 C4 C5 -22.1(3)
C17 C3 C4 C5 104.0(2)
C2 C3 C4 C10 158.0(2)
C17 C3 C4 C10 -75.9(3)
C10 C4 C5 N1 -175.60(18)
C3 C4 C5 N1 4.5(3)
C10 C4 C5 C16 0.3(2)
C3 C4 C5 C16 -179.57(19)
C1 N1 C5 C4 16.5(3)
C25 N1 C5 C4 -167.0(2)
C1 N1 C5 C16 -158.72(19)
C25 N1 C5 C16 17.8(3)
C1 C2 C6 O1 176.3(2)
C3 C2 C6 O1 -5.2(3)
C1 C2 C6 C7 -4.8(3)
C3 C2 C6 C7 173.73(19)
O1 C6 C7 C8 -148.0(2)
C2 C6 C7 C8 33.1(3)
C6 C7 C8 C9 -53.3(2)
C6 C7 C8 C24 -171.95(19)
C6 C7 C8 C23 67.7(2)
C2 C1 C9 C8 -23.2(3)
N1 C1 C9 C8 162.17(18)
C7 C8 C9 C1 48.3(2)
C24 C8 C9 C1 167.25(19)
C23 C8 C9 C1 -73.2(2)
C5 C4 C10 O2 177.6(2)
C3 C4 C10 O2 -2.5(4)
C5 C4 C10 C11 -1.5(2)
C3 C4 C10 C11 178.4(2)
O2 C10 C11 C12 0.5(4)
C4 C10 C11 C12 179.6(2)
O2 C10 C11 C16 -176.9(2)
C4 C10 C11 C16 2.2(2)
C16 C11 C12 C13 3.4(3)
C10 C11 C12 C13 -173.8(2)
C11 C12 C13 C14 -0.3(4)
C12 C13 C14 C15 -2.4(4)
C13 C14 C15 C16 2.0(3)
C14 C15 C16 C11 1.0(3)
C14 C15 C16 C5 175.5(2)
C12 C11 C16 C15 -3.7(3)
C10 C11 C16 C15 174.0(2)
C12 C11 C16 C5 -179.6(2)
C10 C11 C16 C5 -1.9(2)
C4 C5 C16 C15 -174.0(2)
N1 C5 C16 C15 1.7(4)
C4 C5 C16 C11 1.0(2)
N1 C5 C16 C11 176.71(19)
C4 C3 C17 C18 -108.8(2)
C2 C3 C17 C18 13.2(3)
C4 C3 C17 C22 71.0(2)
C2 C3 C17 C22 -167.04(19)
C22 C17 C18 C19 1.2(3)
C3 C17 C18 C19 -179.02(19)
C17 C18 C19 C20 0.3(3)
C18 C19 C20 C21 -1.7(3)
C18 C19 C20 N2 178.33(19)
O4 N2 C20 C21 -1.0(3)
O3 N2 C20 C21 179.8(2)
O4 N2 C20 C19 179.0(2)
O3 N2 C20 C19 -0.2(3)
C19 C20 C21 C22 1.5(3)
N2 C20 C21 C22 -178.54(19)
C20 C21 C22 C17 0.1(3)
C18 C17 C22 C21 -1.5(3)
C3 C17 C22 C21 178.8(2)
C5 N1 C25 C26 56.3(3)
C1 N1 C25 C26 -127.4(2)
C5 N1 C25 C27 124.9(2)
C1 N1 C25 C27 -58.8(3)
N1 C25 C26 C27 108.3(2)
N1 C25 C27 C26 -106.9(2)

loop_
_cod_related_entry_id
_cod_related_entry_database
_cod_related_entry_code
1 ChemSpider 17250392
